data_1549871
loop_
_publ_author_name
'Grinev, Vyacheslav S.'
'Osipov, Alexander K.'
'Yegorova, Alevtina Yu.'

_publ_section_title
;
 (<i>Z</i>)-3-[(3,5-Dichloroanilino)methylidene]-5-(4-methylphenyl)furan-2(3<i>H</i>)-one
;
_journal_coeditor_code VM4038
_journal_issue 8
_journal_name_full IUCrData
_journal_page_first x181224
_journal_paper_doi 10.1107/S2414314618012245
_journal_volume 3
_journal_year 2018
_chemical_formula_iupac 'C18 H13 Cl2 N O2'
_chemical_formula_moiety 'C18 H13 Cl2 N O2'
_chemical_formula_sum 'C18 H13 Cl2 N O2'
_chemical_formula_weight 346.19
_chemical_name_systematic (<i>Z</i>)-3-[(3,5-Dichloroanilino)methylidene]-5-(4-methylphenyl)furan-2(3<i>H</i>)-one
_space_group_crystal_system triclinic
_space_group_IT_number 2
_space_group_name_Hall '-P 1'
_space_group_name_H-M_alt 'P -1'
_symmetry_space_group_name_Hall '-P 1'
_symmetry_space_group_name_H-M 'P -1'
_atom_sites_solution_hydrogens mixed
_audit_creation_method
;
Olex2 1.2
(compiled 2017.01.04 svn.r3372 for OlexSys, GUI svn.r5292)
;
_cell_angle_alpha 86.076(2)
_cell_angle_beta 72.382(2)
_cell_angle_gamma 81.325(2)
_cell_formula_units_Z 2
_cell_length_a 7.4005(8)
_cell_length_b 10.4272(11)
_cell_length_c 10.5704(11)
_cell_measurement_reflns_used 9480
_cell_measurement_temperature 120
_cell_measurement_theta_max 33.614
_cell_measurement_theta_min 2.793
_cell_volume 768.30(14)
_computing_cell_refinement
;
SAINT (Bruker, 2013)
;
_computing_data_collection
;
APEX2 (Bruker, 2013)
;
_computing_data_reduction
;
SAINT (Bruker, 2013)
;
_computing_molecular_graphics
;
<i>OLEX2</i> (Dolomanov <i>et al.</i>,  2009)
;
_computing_publication_material
;
publCIF (Westrip, 2010)
;
_computing_structure_refinement
;
SHELXL2016 (Sheldrick, 2015b)
;
_computing_structure_solution
;
SHELXT2014 (Sheldrick, 2015a)
;
_diffrn_ambient_temperature 120
_diffrn_measured_fraction_theta_full 1.000
_diffrn_measured_fraction_theta_max 1.000
_diffrn_measurement_device_type 'Bruker APEXII CCD'
_diffrn_measurement_method '\f and \w scans'
_diffrn_radiation_type MoK\a
_diffrn_radiation_wavelength 0.71073
_diffrn_reflns_av_R_equivalents 0.0194
_diffrn_reflns_limit_h_max 9
_diffrn_reflns_limit_h_min -9
_diffrn_reflns_limit_k_max 14
_diffrn_reflns_limit_k_min -14
_diffrn_reflns_limit_l_max 14
_diffrn_reflns_limit_l_min -14
_diffrn_reflns_number 14989
_diffrn_reflns_theta_full 25.242
_diffrn_reflns_theta_max 28.699
_diffrn_reflns_theta_min 1.976
_diffrn_standards_number 0
_exptl_absorpt_coefficient_mu 0.431
_exptl_absorpt_correction_T_max 0.7466
_exptl_absorpt_correction_T_min 0.6701
_exptl_absorpt_correction_type multi-scan
_exptl_absorpt_process_details
;
(SADABS; Bruker, 2013)
;
_exptl_crystal_colour 'metallic orangish yellow'
_exptl_crystal_density_diffrn 1.496
_exptl_crystal_description needle
_exptl_crystal_F_000 356
_exptl_crystal_size_max 0.6
_exptl_crystal_size_mid 0.1
_exptl_crystal_size_min 0.1
_refine_diff_density_max 0.649
_refine_diff_density_min -0.255
_refine_ls_extinction_method none
_refine_ls_goodness_of_fit_ref 1.047
_refine_ls_hydrogen_treatment mixed
_refine_ls_matrix_type full
_refine_ls_number_parameters 213
_refine_ls_number_reflns 3956
_refine_ls_number_restraints 0
_refine_ls_restrained_S_all 1.047
_refine_ls_R_factor_all 0.0398
_refine_ls_R_factor_gt 0.0360
_refine_ls_shift/su_max 0.000
_refine_ls_shift/su_mean 0.000
_refine_ls_structure_factor_coef Fsqd
_refine_ls_weighting_details 'w=1/[\s^2^(Fo^2^)+(0.0584P)^2^+0.3381P] where P=(Fo^2^+2Fc^2^)/3'
_refine_ls_weighting_scheme calc
_refine_ls_wR_factor_gt 0.0990
_refine_ls_wR_factor_ref 0.1023
_reflns_number_gt 3576
_reflns_number_total 3956
_reflns_threshold_expression 'I > 2\s(I)'
_cod_data_source_file vm4038sup1.cif
_cod_data_source_block I
_cod_database_code 1549871
_shelx_space_group_comment
;
The symmetry employed for this shelxl refinement is uniquely defined
by the following loop, which should always be used as a source of
symmetry information in preference to the above space-group names.
They are only intended as comments.
;

loop_
_space_group_symop_operation_xyz
'x, y, z'
'-x, -y, -z'

loop_
_atom_site_type_symbol
_atom_site_label
_atom_site_fract_x
_atom_site_fract_y
_atom_site_fract_z
_atom_site_U_iso_or_equiv
_atom_site_adp_type
_atom_site_calc_flag
_atom_site_occupancy
Cl Cl12 0.73598(6) 0.17894(4) 0.95054(4) 0.03192(11) Uani d 1
Cl Cl15 0.28370(5) 0.00476(4) 0.70818(4) 0.03283(11) Uani d 1
O O1 0.85703(14) 0.63696(9) 0.18548(9) 0.0221(2) Uani d 1
O O3 0.87688(16) 0.58521(10) 0.39293(10) 0.0284(2) Uani d 1
N N8 0.71111(18) 0.35501(11) 0.49406(12) 0.0236(2) Uani d 1
H H8 0.782(3) 0.412(2) 0.506(2) 0.041(5) Uiso d 1
C C2 0.8260(2) 0.56018(12) 0.29926(13) 0.0218(3) Uani d 1
C C4 0.72893(19) 0.45467(13) 0.28098(13) 0.0220(3) Uani d 1
C C5 0.70627(19) 0.47396(13) 0.15031(13) 0.0220(3) Uani d 1
H H5 0.648261 0.420524 0.109156 0.026 Uiso calc 1
C C6 0.78279(18) 0.58216(12) 0.09699(13) 0.0192(2) Uani d 1
C C7 0.6746(2) 0.36063(13) 0.37583(13) 0.0232(3) Uani d 1
H H7 0.608028 0.296280 0.357858 0.028 Uiso calc 1
C C9 0.64593(19) 0.26777(12) 0.59953(13) 0.0213(3) Uani d 1
C C10 0.7183(2) 0.26434(13) 0.70751(13) 0.0232(3) Uani d 1
H H10 0.810977 0.318045 0.708104 0.028 Uiso calc 1
C C11 0.65202(19) 0.18079(13) 0.81396(13) 0.0215(3) Uani d 1
C C13 0.51978(18) 0.09828(12) 0.81629(12) 0.0213(3) Uani d 1
H H13 0.477960 0.040465 0.889271 0.026 Uiso calc 1
C C14 0.45206(19) 0.10446(13) 0.70717(13) 0.0217(3) Uani d 1
C C16 0.51059(19) 0.18805(13) 0.59919(13) 0.0222(3) Uani d 1
H H16 0.459533 0.190915 0.526541 0.027 Uiso calc 1
C C17 0.80132(18) 0.65033(12) -0.02995(12) 0.0190(2) Uani d 1
C C18 0.86162(18) 0.77317(12) -0.05282(13) 0.0198(2) Uani d 1
H H18 0.891237 0.813026 0.015255 0.024 Uiso calc 1
C C19 0.87821(18) 0.83680(12) -0.17475(13) 0.0206(2) Uani d 1
H H19 0.918467 0.920294 -0.188607 0.025 Uiso calc 1
C C20 0.83712(19) 0.78098(13) -0.27751(13) 0.0213(3) Uani d 1
C C21 0.7763(2) 0.65877(13) -0.25387(14) 0.0237(3) Uani d 1
H H21 0.746755 0.619139 -0.322100 0.028 Uiso calc 1
C C22 0.75842(19) 0.59414(13) -0.13209(13) 0.0222(3) Uani d 1
H H22 0.716687 0.511095 -0.118071 0.027 Uiso calc 1
C C23 0.8603(2) 0.85101(14) -0.41077(14) 0.0274(3) Uani d 1
H H23A 0.748654 0.916703 -0.405238 0.041 Uiso calc 1
H H23B 0.870926 0.788438 -0.478604 0.041 Uiso calc 1
H H23C 0.976178 0.893178 -0.434616 0.041 Uiso calc 1

loop_
_atom_site_aniso_label
_atom_site_aniso_U_11
_atom_site_aniso_U_22
_atom_site_aniso_U_33
_atom_site_aniso_U_12
_atom_site_aniso_U_13
_atom_site_aniso_U_23
Cl12 0.0422(2) 0.0348(2) 0.02564(18) -0.01046(15) -0.01803(15) 0.00003(14)
Cl15 0.0342(2) 0.0421(2) 0.02820(19) -0.01988(16) -0.01268(15) 0.00627(14)
O1 0.0303(5) 0.0196(4) 0.0175(4) -0.0055(4) -0.0081(4) 0.0014(3)
O3 0.0406(6) 0.0261(5) 0.0205(5) -0.0074(4) -0.0107(4) 0.0007(4)
N8 0.0277(6) 0.0219(5) 0.0211(5) -0.0065(4) -0.0061(5) 0.0020(4)
C2 0.0254(6) 0.0195(6) 0.0180(6) -0.0012(5) -0.0041(5) 0.0004(4)
C4 0.0220(6) 0.0205(6) 0.0217(6) -0.0014(5) -0.0047(5) 0.0008(5)
C5 0.0217(6) 0.0214(6) 0.0232(6) -0.0039(5) -0.0070(5) 0.0019(5)
C6 0.0188(6) 0.0189(6) 0.0195(6) -0.0010(4) -0.0057(5) -0.0013(4)
C7 0.0242(6) 0.0223(6) 0.0224(6) -0.0037(5) -0.0061(5) 0.0014(5)
C9 0.0224(6) 0.0191(6) 0.0191(6) 0.0004(5) -0.0029(5) 0.0002(4)
C10 0.0250(6) 0.0212(6) 0.0230(6) -0.0044(5) -0.0059(5) -0.0008(5)
C11 0.0250(6) 0.0217(6) 0.0178(6) -0.0014(5) -0.0070(5) -0.0017(5)
C13 0.0236(6) 0.0220(6) 0.0168(6) -0.0020(5) -0.0049(5) 0.0014(5)
C14 0.0202(6) 0.0243(6) 0.0204(6) -0.0042(5) -0.0053(5) 0.0000(5)
C16 0.0220(6) 0.0264(6) 0.0178(6) -0.0015(5) -0.0068(5) 0.0012(5)
C17 0.0174(5) 0.0191(6) 0.0191(6) -0.0003(4) -0.0043(4) -0.0001(4)
C18 0.0201(6) 0.0206(6) 0.0194(6) -0.0023(5) -0.0067(5) -0.0012(4)
C19 0.0207(6) 0.0190(6) 0.0219(6) -0.0024(5) -0.0062(5) 0.0011(5)
C20 0.0193(6) 0.0235(6) 0.0196(6) 0.0023(5) -0.0061(5) 0.0004(5)
C21 0.0254(6) 0.0248(6) 0.0230(6) -0.0009(5) -0.0108(5) -0.0042(5)
C22 0.0226(6) 0.0201(6) 0.0249(6) -0.0030(5) -0.0084(5) -0.0022(5)
C23 0.0317(7) 0.0290(7) 0.0198(6) 0.0020(6) -0.0083(5) 0.0010(5)

loop_
_atom_type_symbol
_atom_type_description
_atom_type_scat_dispersion_real
_atom_type_scat_dispersion_imag
_atom_type_scat_source
C C 0.0033 0.0016 'International Tables Vol C Tables 4.2.6.8 and 6.1.1.4'
H H 0.0000 0.0000 'International Tables Vol C Tables 4.2.6.8 and 6.1.1.4'
Cl Cl 0.1484 0.1585 'International Tables Vol C Tables 4.2.6.8 and 6.1.1.4'
N N 0.0061 0.0033 'International Tables Vol C Tables 4.2.6.8 and 6.1.1.4'
O O 0.0106 0.0060 'International Tables Vol C Tables 4.2.6.8 and 6.1.1.4'

loop_
_geom_angle_atom_site_label_1
_geom_angle_atom_site_label_2
_geom_angle_atom_site_label_3
_geom_angle
C2 O1 C6 107.58(10)
C7 N8 H8 116.8(14)
C7 N8 C9 125.78(12)
C9 N8 H8 117.4(14)
O1 C2 C4 107.75(11)
O3 C2 O1 121.51(12)
O3 C2 C4 130.74(12)
C5 C4 C2 106.19(11)
C7 C4 C2 123.25(12)
C7 C4 C5 130.56(13)
C4 C5 H5 126.4
C6 C5 C4 107.27(12)
C6 C5 H5 126.4
O1 C6 C17 115.91(11)
C5 C6 O1 111.20(11)
C5 C6 C17 132.89(12)
N8 C7 C4 123.02(13)
N8 C7 H7 118.5
C4 C7 H7 118.5
C10 C9 N8 117.85(12)
C16 C9 N8 121.80(12)
C16 C9 C10 120.34(12)
C9 C10 H10 120.7
C11 C10 C9 118.57(13)
C11 C10 H10 120.7
C10 C11 Cl12 118.97(11)
C10 C11 C13 122.77(12)
C13 C11 Cl12 118.25(10)
C11 C13 H13 121.6
C14 C13 C11 116.80(12)
C14 C13 H13 121.6
C13 C14 Cl15 117.97(10)
C13 C14 C16 122.82(12)
C16 C14 Cl15 119.19(10)
C9 C16 H16 120.7
C14 C16 C9 118.67(12)
C14 C16 H16 120.7
C18 C17 C6 121.04(12)
C22 C17 C6 120.34(12)
C22 C17 C18 118.62(12)
C17 C18 H18 119.9
C19 C18 C17 120.17(12)
C19 C18 H18 119.9
C18 C19 H19 119.2
C18 C19 C20 121.57(12)
C20 C19 H19 119.2
C19 C20 C23 120.65(12)
C21 C20 C19 117.97(12)
C21 C20 C23 121.37(12)
C20 C21 H21 119.5
C22 C21 C20 121.07(12)
C22 C21 H21 119.5
C17 C22 H22 119.7
C21 C22 C17 120.60(12)
C21 C22 H22 119.7
C20 C23 H23A 109.5
C20 C23 H23B 109.5
C20 C23 H23C 109.5
H23A C23 H23B 109.5
H23A C23 H23C 109.5
H23B C23 H23C 109.5

loop_
_geom_bond_atom_site_label_1
_geom_bond_atom_site_label_2
_geom_bond_distance
Cl12 C11 1.7338(14)
Cl15 C14 1.7362(14)
O1 C2 1.3771(15)
O1 C6 1.4079(15)
O3 C2 1.2171(17)
N8 H8 0.89(2)
N8 C7 1.3521(18)
N8 C9 1.4040(17)
C2 C4 1.4543(19)
C4 C5 1.4381(18)
C4 C7 1.3671(18)
C5 H5 0.9500
C5 C6 1.3504(18)
C6 C17 1.4533(17)
C7 H7 0.9500
C9 C10 1.3965(19)
C9 C16 1.3956(19)
C10 H10 0.9500
C10 C11 1.3880(18)
C11 C13 1.3911(19)
C13 H13 0.9500
C13 C14 1.3841(18)
C14 C16 1.3887(18)
C16 H16 0.9500
C17 C18 1.4010(17)
C17 C22 1.4000(18)
C18 H18 0.9500
C18 C19 1.3886(17)
C19 H19 0.9500
C19 C20 1.3968(18)
C20 C21 1.3964(19)
C20 C23 1.5158(18)
C21 H21 0.9500
C21 C22 1.3907(19)
C22 H22 0.9500
C23 H23A 0.9800
C23 H23B 0.9800
C23 H23C 0.9800

loop_
_geom_hbond_atom_site_label_D
_geom_hbond_atom_site_label_H
_geom_hbond_atom_site_label_A
_geom_hbond_site_symmetry_D
_geom_hbond_site_symmetry_H
_geom_hbond_site_symmetry_A
_geom_hbond_distance_DH
_geom_hbond_distance_HA
_geom_hbond_distance_DA
_geom_hbond_angle_DHA
_geom_hbond_publ_flag
N8 H8 O3 1_555 1_555 1_555 0.89(2) 2.18(2) 2.8553(16) 132.2(19) yes

_cod_database_fobs_code 1549871
